data_7236147
loop_
_publ_author_name
'Jim\'enez-P\'erez, V\'ictor M.'
'Garc\'ia-L\'opez, Mar\'ia C.'
'Mu\~noz-Flores, Blanca M.'
'Chan-Navarro, Rodrigo'
'Berrones-Reyes, Jessica C.'
'Dias, H. V. Rasika'
'Moggio, Ivana'
'Arias, Eduardo'
'Serrano-Mireles, Jes\'us A.'
'Chavez-Reyes, Arturo'

_publ_section_title
;
 New application of fluorescent organotin compounds derived from Schiff
 bases: synthesis, X-ray structures, photophysical properties,
 cytotoxicity and fluorescent bioimaging
;
_journal_issue 28
_journal_name_full 'Journal of Materials Chemistry B'
_journal_page_first 5731
_journal_paper_doi 10.1039/C5TB00717H
_journal_volume 3
_journal_year 2015
_chemical_formula_moiety 'C26 H36 N4 O4 Sn'
_chemical_formula_sum 'C26 H36 N4 O4 Sn'
_chemical_formula_weight 587.28
_space_group_IT_number 15
_space_group_name_Hall '-C 2yc'
_space_group_name_H-M_alt 'C 1 2/c 1'
_symmetry_cell_setting monoclinic
_symmetry_Int_Tables_number 15
_symmetry_space_group_name_Hall '-C 2yc'
_symmetry_space_group_name_H-M 'C 1 2/c 1'
_atom_sites_solution_hydrogens geom
_atom_sites_solution_primary direct
_atom_sites_solution_secondary difmap
_audit_creation_method SHELXL-97
_audit_update_record
;
2015-04-13 deposited with the CCDC.
2015-06-08 downloaded from the CCDC.
;
_cell_angle_alpha 90.00
_cell_angle_beta 95.5150(10)
_cell_angle_gamma 90.00
_cell_formula_units_Z 8
_cell_length_a 19.7987(4)
_cell_length_b 10.3272(3)
_cell_length_c 27.5213(4)
_cell_measurement_temperature 293(2)
_cell_volume 5601.1(2)
_computing_structure_refinement 'SHELXL-97 (Sheldrick, 1997)'
_computing_structure_solution 'SHELXS-97 (Sheldrick, 1990)'
_diffrn_ambient_temperature 293(2)
_diffrn_measured_fraction_theta_full 0.992
_diffrn_measured_fraction_theta_max 0.992
_diffrn_radiation_monochromator graphite
_diffrn_radiation_source 'fine-focus sealed tube'
_diffrn_radiation_type MoK\a
_diffrn_radiation_wavelength 0.71073
_diffrn_reflns_av_R_equivalents 0.0498
_diffrn_reflns_av_sigmaI/netI 0.0449
_diffrn_reflns_limit_h_max 25
_diffrn_reflns_limit_h_min -23
_diffrn_reflns_limit_k_max 10
_diffrn_reflns_limit_k_min -13
_diffrn_reflns_limit_l_max 35
_diffrn_reflns_limit_l_min -35
_diffrn_reflns_number 24781
_diffrn_reflns_theta_full 27.50
_diffrn_reflns_theta_max 27.50
_diffrn_reflns_theta_min 2.97
_exptl_absorpt_coefficient_mu 0.948
_exptl_crystal_colour Red
_exptl_crystal_density_diffrn 1.393
_exptl_crystal_density_method 'not measured'
_exptl_crystal_description Prism
_exptl_crystal_F_000 2416
_exptl_crystal_size_max 0.325
_exptl_crystal_size_mid 0.075
_exptl_crystal_size_min 0.025
_refine_diff_density_max 1.702
_refine_diff_density_min -1.018
_refine_diff_density_rms 0.070
_refine_ls_extinction_method none
_refine_ls_goodness_of_fit_ref 1.019
_refine_ls_hydrogen_treatment mixed
_refine_ls_matrix_type full
_refine_ls_number_parameters 318
_refine_ls_number_reflns 6389
_refine_ls_number_restraints 1
_refine_ls_restrained_S_all 1.022
_refine_ls_R_factor_all 0.0892
_refine_ls_R_factor_gt 0.0550
_refine_ls_shift/su_max 0.000
_refine_ls_shift/su_mean 0.000
_refine_ls_structure_factor_coef Fsqd
_refine_ls_weighting_details 'calc w=1/[\s^2^(Fo^2^)+(0.0641P)^2^+15.4089P] where P=(Fo^2^+2Fc^2^)/3'
_refine_ls_weighting_scheme calc
_refine_ls_wR_factor_gt 0.1315
_refine_ls_wR_factor_ref 0.1511
_reflns_number_gt 4367
_reflns_number_total 6389
_reflns_threshold_expression >2sigma(I)
_cod_data_source_file c5tb00717h2.cif
_cod_data_source_block shelxl
_cod_original_sg_symbol_H-M c2/c
_cod_database_code 7236147

loop_
_symmetry_equiv_pos_as_xyz
'x, y, z'
'-x, y, -z+1/2'
'x+1/2, y+1/2, z'
'-x+1/2, y+1/2, -z+1/2'
'-x, -y, -z'
'x, -y, z-1/2'
'-x+1/2, -y+1/2, -z'
'x+1/2, -y+1/2, z-1/2'

loop_
_atom_site_label
_atom_site_type_symbol
_atom_site_fract_x
_atom_site_fract_y
_atom_site_fract_z
_atom_site_U_iso_or_equiv
_atom_site_adp_type
_atom_site_occupancy
_atom_site_symmetry_multiplicity
_atom_site_calc_flag
_atom_site_refinement_flags
C22 C 0.0292(5) 0.0643(13) -0.1209(5) 0.201(6) Uani 1 1 d .
H22A H 0.0091 0.0657 -0.1540 0.302 Uiso 1 1 calc R
H22B H 0.0347 -0.0238 -0.1101 0.302 Uiso 1 1 calc R
H22C H 0.0727 0.1060 -0.1189 0.302 Uiso 1 1 calc R
C16 C 0.0377(5) 0.3555(10) 0.1311(3) 0.152(4) Uani 1 1 d .
H16A H 0.0812 0.3472 0.1504 0.183 Uiso 1 1 calc R
H16B H 0.0184 0.2694 0.1273 0.183 Uiso 1 1 calc R
C17 C -0.0087(7) 0.4374(16) 0.1598(5) 0.216(6) Uani 1 1 d D
H17A H -0.0470 0.4653 0.1376 0.260 Uiso 1 1 calc R
H17B H -0.0262 0.3830 0.1844 0.260 Uiso 1 1 calc R
C18 C 0.0206(7) 0.5450(15) 0.1824(5) 0.224(6) Uani 1 1 d D
H18A H -0.0120 0.5879 0.2005 0.335 Uiso 1 1 calc R
H18B H 0.0352 0.6031 0.1583 0.335 Uiso 1 1 calc R
H18C H 0.0590 0.5192 0.2043 0.335 Uiso 1 1 calc R
Sn1 Sn 0.110072(17) 0.28703(3) 0.040295(12) 0.06618(16) Uani 1 1 d .
O1 O 0.13203(18) 0.1395(4) 0.09055(12) 0.0788(10) Uani 1 1 d .
N2 N 0.24166(19) 0.4252(3) 0.02332(12) 0.0557(9) Uani 1 1 d .
N1 N 0.21650(19) 0.3252(3) 0.05108(12) 0.0532(8) Uani 1 1 d .
C7 C 0.2613(2) 0.2714(4) 0.08254(15) 0.0519(10) Uani 1 1 d .
H07 H 0.3054 0.3023 0.0830 0.062 Uiso 1 1 calc R
C11 C 0.2916(3) 0.7295(4) -0.06840(18) 0.0654(12) Uani 1 1 d .
H11 H 0.3363 0.7548 -0.0708 0.078 Uiso 1 1 calc R
C12 C 0.2385(3) 0.7959(4) -0.09313(15) 0.0597(11) Uani 1 1 d .
C2 C 0.1863(2) 0.1114(4) 0.11993(14) 0.0573(11) Uani 1 1 d .
C10 C 0.2771(3) 0.6239(4) -0.03968(16) 0.0622(11) Uani 1 1 d .
H10 H 0.3122 0.5785 -0.0224 0.075 Uiso 1 1 calc R
C1 C 0.2505(2) 0.1710(4) 0.11612(14) 0.0523(10) Uani 1 1 d .
N3 N 0.2539(3) 0.9079(4) -0.12321(14) 0.0742(12) Uani 1 1 d .
C9 C 0.2109(2) 0.5866(4) -0.03682(14) 0.0568(11) Uani 1 1 d .
C8 C 0.1938(2) 0.4757(4) -0.00584(15) 0.0588(11) Uani 1 1 d .
O2 O 0.1307(2) 0.4391(4) -0.00961(13) 0.0896(12) Uani 1 1 d .
C5 C 0.3001(3) 0.0348(4) 0.18201(16) 0.0629(11) Uani 1 1 d .
H05 H 0.3381 0.0101 0.2024 0.075 Uiso 1 1 calc R
C4 C 0.2368(3) -0.0255(4) 0.18632(15) 0.0603(11) Uani 1 1 d .
C6 C 0.3053(2) 0.1288(4) 0.14807(16) 0.0603(11) Uani 1 1 d .
H06 H 0.3474 0.1671 0.1460 0.072 Uiso 1 1 calc R
O4 O 0.2061(2) 0.9726(4) -0.14149(14) 0.0951(13) Uani 1 1 d .
C19 C 0.0687(3) 0.1562(6) -0.01450(19) 0.0858(17) Uani 1 1 d .
H19A H 0.1057 0.1125 -0.0284 0.103 Uiso 1 1 calc R
H19B H 0.0425 0.0909 0.0007 0.103 Uiso 1 1 calc R
N4 N 0.2303(2) -0.1209(4) 0.22025(14) 0.0736(11) Uani 1 1 d .
O3 O 0.3126(3) 0.9328(4) -0.12804(16) 0.1037(14) Uani 1 1 d .
C14 C 0.1595(3) 0.6543(5) -0.06268(19) 0.0795(15) Uani 1 1 d .
H14 H 0.1148 0.6281 -0.0611 0.095 Uiso 1 1 calc R
C3 C 0.1813(3) 0.0147(4) 0.15464(15) 0.0625(11) Uani 1 1 d .
H03 H 0.1395 -0.0246 0.1568 0.075 Uiso 1 1 calc R
C25 C 0.1676(4) -0.1959(5) 0.2211(2) 0.0884(18) Uani 1 1 d .
H25A H 0.1787 -0.2815 0.2340 0.106 Uiso 1 1 calc R
H25B H 0.1468 -0.2061 0.1879 0.106 Uiso 1 1 calc R
C24 C 0.3321(4) -0.2557(7) 0.2410(2) 0.104(2) Uani 1 1 d .
H24A H 0.3663 -0.2757 0.2670 0.157 Uiso 1 1 calc R
H24B H 0.3533 -0.2240 0.2134 0.157 Uiso 1 1 calc R
H24C H 0.3066 -0.3325 0.2318 0.157 Uiso 1 1 calc R
C23 C 0.2852(3) -0.1538(5) 0.25771(18) 0.0795(15) Uani 1 1 d .
H23A H 0.2657 -0.1847 0.2866 0.095 Uiso 1 1 calc R
H23B H 0.3111 -0.0763 0.2667 0.095 Uiso 1 1 calc R
C13 C 0.1726(3) 0.7602(6) -0.0911(2) 0.0807(16) Uani 1 1 d .
H13 H 0.1374 0.8058 -0.1082 0.097 Uiso 1 1 calc R
C20 C 0.0246(4) 0.2189(8) -0.0546(3) 0.117(3) Uani 1 1 d .
H20A H 0.0526 0.2757 -0.0722 0.140 Uiso 1 1 calc R
H20B H -0.0082 0.2728 -0.0400 0.140 Uiso 1 1 calc R
C26 C 0.1174(4) -0.1342(8) 0.2512(2) 0.108(2) Uani 1 1 d .
H26A H 0.0778 -0.1878 0.2509 0.162 Uiso 1 1 calc R
H26B H 0.1049 -0.0506 0.2380 0.162 Uiso 1 1 calc R
H26C H 0.1375 -0.1245 0.2842 0.162 Uiso 1 1 calc R
C15 C 0.0502(3) 0.4049(8) 0.0815(3) 0.110(2) Uani 1 1 d .
H15A H 0.0719 0.4889 0.0854 0.133 Uiso 1 1 calc R
H15B H 0.0066 0.4177 0.0628 0.133 Uiso 1 1 calc R
C21 C -0.0135(4) 0.1306(9) -0.0907(3) 0.128(3) Uani 1 1 d .
H21A H -0.0382 0.0676 -0.0732 0.153 Uiso 1 1 calc R
H21B H -0.0463 0.1810 -0.1112 0.153 Uiso 1 1 calc R

loop_
_atom_site_aniso_label
_atom_site_aniso_U_11
_atom_site_aniso_U_22
_atom_site_aniso_U_33
_atom_site_aniso_U_23
_atom_site_aniso_U_13
_atom_site_aniso_U_12
C22 0.130(8) 0.244(14) 0.236(12) -0.128(12) 0.046(8) -0.020(8)
C16 0.198(10) 0.143(8) 0.125(7) -0.014(6) 0.069(7) 0.022(7)
C17 0.194(12) 0.262(17) 0.199(12) -0.090(12) 0.050(10) -0.030(12)
C18 0.218(14) 0.224(15) 0.225(14) -0.082(13) 0.001(11) 0.018(12)
Sn1 0.0707(2) 0.0638(2) 0.0618(2) 0.01272(15) -0.00533(15) -0.01894(16)
O1 0.082(2) 0.074(2) 0.077(2) 0.0276(18) -0.0064(18) -0.0282(19)
N2 0.073(2) 0.0411(19) 0.0541(19) 0.0041(15) 0.0092(17) -0.0082(17)
N1 0.072(2) 0.0406(18) 0.0483(18) 0.0017(14) 0.0105(16) -0.0083(17)
C7 0.064(3) 0.038(2) 0.055(2) -0.0021(17) 0.013(2) -0.0023(19)
C11 0.082(3) 0.049(3) 0.068(3) 0.001(2) 0.024(2) -0.002(2)
C12 0.091(4) 0.041(2) 0.048(2) -0.0011(18) 0.008(2) -0.007(2)
C2 0.079(3) 0.047(2) 0.045(2) -0.0022(18) 0.003(2) -0.007(2)
C10 0.081(3) 0.043(2) 0.064(3) 0.003(2) 0.014(2) 0.002(2)
C1 0.071(3) 0.039(2) 0.048(2) -0.0028(17) 0.0136(19) -0.001(2)
N3 0.116(4) 0.051(2) 0.056(2) 0.0011(18) 0.010(2) -0.016(3)
C9 0.083(3) 0.040(2) 0.046(2) -0.0038(17) 0.001(2) -0.009(2)
C8 0.075(3) 0.049(2) 0.053(2) -0.0018(19) 0.004(2) -0.017(2)
O2 0.090(3) 0.084(3) 0.089(2) 0.042(2) -0.020(2) -0.030(2)
C5 0.080(3) 0.050(3) 0.058(3) 0.007(2) 0.005(2) 0.002(2)
C4 0.091(3) 0.042(2) 0.048(2) 0.0008(18) 0.010(2) -0.003(2)
C6 0.067(3) 0.047(2) 0.068(3) 0.000(2) 0.012(2) -0.001(2)
O4 0.132(4) 0.067(2) 0.082(2) 0.025(2) -0.010(2) -0.010(2)
C19 0.100(4) 0.077(4) 0.077(3) 0.007(3) -0.006(3) -0.036(3)
N4 0.094(3) 0.063(3) 0.063(2) 0.018(2) 0.003(2) -0.016(2)
O3 0.119(4) 0.083(3) 0.114(3) 0.030(2) 0.039(3) -0.019(3)
C14 0.078(3) 0.073(3) 0.085(3) 0.025(3) -0.010(3) -0.020(3)
C3 0.081(3) 0.052(3) 0.054(2) 0.004(2) 0.008(2) -0.016(2)
C25 0.125(5) 0.068(3) 0.071(3) 0.020(3) 0.005(3) -0.022(3)
C24 0.144(6) 0.080(4) 0.088(4) 0.018(3) 0.008(4) 0.016(4)
C23 0.111(4) 0.063(3) 0.063(3) 0.016(2) 0.003(3) -0.007(3)
C13 0.088(4) 0.069(3) 0.081(3) 0.024(3) -0.014(3) -0.013(3)
C20 0.129(6) 0.123(6) 0.089(4) 0.012(4) -0.038(4) -0.033(5)
C26 0.119(5) 0.116(6) 0.090(4) 0.005(4) 0.021(4) -0.027(4)
C15 0.086(4) 0.110(5) 0.132(6) 0.017(5) -0.008(4) -0.015(4)
C21 0.132(6) 0.145(7) 0.099(5) 0.002(5) -0.026(4) -0.047(6)

loop_
_atom_type_symbol
_atom_type_description
_atom_type_scat_dispersion_real
_atom_type_scat_dispersion_imag
_atom_type_scat_source
C C 0.0033 0.0016 'International Tables Vol C Tables 4.2.6.8 and 6.1.1.4'
H H 0.0000 0.0000 'International Tables Vol C Tables 4.2.6.8 and 6.1.1.4'
N N 0.0061 0.0033 'International Tables Vol C Tables 4.2.6.8 and 6.1.1.4'
O O 0.0106 0.0060 'International Tables Vol C Tables 4.2.6.8 and 6.1.1.4'
Sn Sn -0.6537 1.4246 'International Tables Vol C Tables 4.2.6.8 and 6.1.1.4'

loop_
_geom_angle_atom_site_label_1
_geom_angle_atom_site_label_2
_geom_angle_atom_site_label_3
_geom_angle
C21 C22 H22A 109.5
C21 C22 H22B 109.5
H22A C22 H22B 109.5
C21 C22 H22C 109.5
H22A C22 H22C 109.5
H22B C22 H22C 109.5
C15 C16 C17 116.3(9)
C15 C16 H16A 108.2
C17 C16 H16A 108.2
C15 C16 H16B 108.2
C17 C16 H16B 108.2
H16A C16 H16B 107.4
C18 C17 C16 115.8(12)
C18 C17 H17A 108.3
C16 C17 H17A 108.3
C18 C17 H17B 108.3
C16 C17 H17B 108.3
H17A C17 H17B 107.4
C17 C18 H18A 109.5
C17 C18 H18B 109.5
H18A C18 H18B 109.5
C17 C18 H18C 109.5
H18A C18 H18C 109.5
H18B C18 H18C 109.5
O1 Sn1 C15 99.1(2)
O1 Sn1 C19 92.74(19)
C15 Sn1 C19 123.4(3)
O1 Sn1 N1 84.38(13)
C15 Sn1 N1 114.7(2)
C19 Sn1 N1 121.5(2)
O1 Sn1 O2 157.06(14)
C15 Sn1 O2 94.2(2)
C19 Sn1 O2 95.44(18)
N1 Sn1 O2 73.07(13)
C2 O1 Sn1 132.8(3)
C8 N2 N1 111.0(4)
C7 N1 N2 114.9(4)
C7 N1 Sn1 127.8(3)
N2 N1 Sn1 117.2(3)
N1 C7 C1 127.6(4)
N1 C7 H07 116.2
C1 C7 H07 116.2
C12 C11 C10 118.7(5)
C12 C11 H11 120.7
C10 C11 H11 120.7
C13 C12 C11 122.2(4)
C13 C12 N3 119.2(5)
C11 C12 N3 118.6(5)
O1 C2 C3 118.2(4)
O1 C2 C1 122.8(4)
C3 C2 C1 118.9(4)
C9 C10 C11 120.1(5)
C9 C10 H10 120.0
C11 C10 H10 120.0
C6 C1 C7 118.8(4)
C6 C1 C2 117.5(4)
C7 C1 C2 123.7(4)
O3 N3 O4 123.4(5)
O3 N3 C12 118.8(5)
O4 N3 C12 117.8(5)
C14 C9 C10 119.4(4)
C14 C9 C8 119.3(4)
C10 C9 C8 121.3(4)
N2 C8 O2 125.0(4)
N2 C8 C9 118.3(4)
O2 C8 C9 116.6(4)
C8 O2 Sn1 113.7(3)
C6 C5 C4 119.8(4)
C6 C5 H05 120.1
C4 C5 H05 120.1
N4 C4 C3 121.3(4)
N4 C4 C5 120.9(4)
C3 C4 C5 117.8(4)
C5 C6 C1 123.4(4)
C5 C6 H06 118.3
C1 C6 H06 118.3
C20 C19 Sn1 114.0(5)
C20 C19 H19A 108.7
Sn1 C19 H19A 108.7
C20 C19 H19B 108.7
Sn1 C19 H19B 108.7
H19A C19 H19B 107.6
C4 N4 C23 122.4(4)
C4 N4 C25 121.6(4)
C23 N4 C25 116.0(4)
C9 C14 C13 121.6(5)
C9 C14 H14 119.2
C13 C14 H14 119.2
C2 C3 C4 122.5(4)
C2 C3 H03 118.7
C4 C3 H03 118.7
N4 C25 C26 113.1(5)
N4 C25 H25A 109.0
C26 C25 H25A 109.0
N4 C25 H25B 109.0
C26 C25 H25B 109.0
H25A C25 H25B 107.8
C23 C24 H24A 109.5
C23 C24 H24B 109.5
H24A C24 H24B 109.5
C23 C24 H24C 109.5
H24A C24 H24C 109.5
H24B C24 H24C 109.5
N4 C23 C24 112.6(5)
N4 C23 H23A 109.1
C24 C23 H23A 109.1
N4 C23 H23B 109.1
C24 C23 H23B 109.1
H23A C23 H23B 107.8
C12 C13 C14 118.0(5)
C12 C13 H13 121.0
C14 C13 H13 121.0
C19 C20 C21 116.7(7)
C19 C20 H20A 108.1
C21 C20 H20A 108.1
C19 C20 H20B 108.1
C21 C20 H20B 108.1
H20A C20 H20B 107.3
C25 C26 H26A 109.5
C25 C26 H26B 109.5
H26A C26 H26B 109.5
C25 C26 H26C 109.5
H26A C26 H26C 109.5
H26B C26 H26C 109.5
C16 C15 Sn1 116.4(6)
C16 C15 H15A 108.2
Sn1 C15 H15A 108.2
C16 C15 H15B 108.2
Sn1 C15 H15B 108.2
H15A C15 H15B 107.3
C22 C21 C20 113.2(8)
C22 C21 H21A 108.9
C20 C21 H21A 108.9
C22 C21 H21B 108.9
C20 C21 H21B 108.9
H21A C21 H21B 107.8

loop_
_geom_bond_atom_site_label_1
_geom_bond_atom_site_label_2
_geom_bond_distance
C22 C21 1.417(11)
C22 H22A 0.9600
C22 H22B 0.9600
C22 H22C 0.9600
C16 C15 1.500(10)
C16 C17 1.524(13)
C16 H16A 0.9700
C16 H16B 0.9700
C17 C18 1.375(12)
C17 H17A 0.9700
C17 H17B 0.9700
C18 H18A 0.9600
C18 H18B 0.9600
C18 H18C 0.9600
Sn1 O1 2.075(3)
Sn1 C15 2.104(8)
Sn1 C19 2.129(5)
Sn1 N1 2.136(4)
Sn1 O2 2.151(3)
O1 C2 1.314(6)
N2 C8 1.291(6)
N2 N1 1.404(4)
N1 C7 1.303(6)
C7 C1 1.418(6)
C7 H07 0.9300
C11 C12 1.380(7)
C11 C10 1.393(6)
C11 H11 0.9300
C12 C13 1.363(8)
C12 N3 1.471(6)
C2 C3 1.392(6)
C2 C1 1.425(6)
C10 C9 1.376(6)
C10 H10 0.9300
C1 C6 1.399(6)
N3 O3 1.210(6)
N3 O4 1.226(6)
C9 C14 1.376(7)
C9 C8 1.486(6)
C8 O2 1.300(6)
C5 C6 1.358(6)
C5 C4 1.415(7)
C5 H05 0.9300
C4 N4 1.372(5)
C4 C3 1.398(7)
C6 H06 0.9300
C19 C20 1.488(8)
C19 H19A 0.9700
C19 H19B 0.9700
N4 C23 1.463(7)
N4 C25 1.466(7)
C14 C13 1.383(7)
C14 H14 0.9300
C3 H03 0.9300
C25 C26 1.496(9)
C25 H25A 0.9700
C25 H25B 0.9700
C24 C23 1.506(9)
C24 H24A 0.9600
C24 H24B 0.9600
C24 H24C 0.9600
C23 H23A 0.9700
C23 H23B 0.9700
C13 H13 0.9300
C20 C21 1.498(9)
C20 H20A 0.9700
C20 H20B 0.9700
C26 H26A 0.9600
C26 H26B 0.9600
C26 H26C 0.9600
C15 H15A 0.9700
C15 H15B 0.9700
C21 H21A 0.9700
C21 H21B 0.9700

loop_
_geom_torsion_atom_site_label_1
_geom_torsion_atom_site_label_2
_geom_torsion_atom_site_label_3
_geom_torsion_atom_site_label_4
_geom_torsion
C15 C16 C17 C18 -79.0(16)
C15 Sn1 O1 C2 -102.6(5)
C19 Sn1 O1 C2 132.9(5)
N1 Sn1 O1 C2 11.5(4)
O2 Sn1 O1 C2 22.0(7)
C8 N2 N1 C7 -178.1(4)
C8 N2 N1 Sn1 -1.7(4)
O1 Sn1 N1 C7 -6.2(4)
C15 Sn1 N1 C7 91.2(4)
C19 Sn1 N1 C7 -96.0(4)
O2 Sn1 N1 C7 178.0(4)
O1 Sn1 N1 N2 177.9(3)
C15 Sn1 N1 N2 -84.7(3)
C19 Sn1 N1 N2 88.1(3)
O2 Sn1 N1 N2 2.2(3)
N2 N1 C7 C1 178.4(4)
Sn1 N1 C7 C1 2.4(6)
C10 C11 C12 C13 -1.2(7)
C10 C11 C12 N3 179.6(4)
Sn1 O1 C2 C3 170.8(3)
Sn1 O1 C2 C1 -12.3(7)
C12 C11 C10 C9 0.8(7)
N1 C7 C1 C6 -178.2(4)
N1 C7 C1 C2 0.7(7)
O1 C2 C1 C6 -177.1(4)
C3 C2 C1 C6 -0.3(6)
O1 C2 C1 C7 4.0(7)
C3 C2 C1 C7 -179.2(4)
C13 C12 N3 O3 -174.1(5)
C11 C12 N3 O3 5.1(6)
C13 C12 N3 O4 7.0(7)
C11 C12 N3 O4 -173.8(4)
C11 C10 C9 C14 0.2(7)
C11 C10 C9 C8 -179.0(4)
N1 N2 C8 O2 -0.5(6)
N1 N2 C8 C9 177.8(3)
C14 C9 C8 N2 -170.4(5)
C10 C9 C8 N2 8.8(6)
C14 C9 C8 O2 8.0(6)
C10 C9 C8 O2 -172.8(4)
N2 C8 O2 Sn1 2.4(6)
C9 C8 O2 Sn1 -175.9(3)
O1 Sn1 O2 C8 -13.2(6)
C15 Sn1 O2 C8 112.3(4)
C19 Sn1 O2 C8 -123.6(4)
N1 Sn1 O2 C8 -2.3(3)
C6 C5 C4 N4 179.9(4)
C6 C5 C4 C3 0.3(6)
C4 C5 C6 C1 -0.1(7)
C7 C1 C6 C5 179.0(4)
C2 C1 C6 C5 0.1(6)
O1 Sn1 C19 C20 161.4(5)
C15 Sn1 C19 C20 58.6(6)
N1 Sn1 C19 C20 -113.6(5)
O2 Sn1 C19 C20 -40.1(5)
C3 C4 N4 C23 -172.3(5)
C5 C4 N4 C23 8.2(7)
C3 C4 N4 C25 7.5(7)
C5 C4 N4 C25 -172.0(5)
C10 C9 C14 C13 -0.9(8)
C8 C9 C14 C13 178.3(5)
O1 C2 C3 C4 177.6(4)
C1 C2 C3 C4 0.6(7)
N4 C4 C3 C2 179.9(4)
C5 C4 C3 C2 -0.6(7)
C4 N4 C25 C26 -88.2(6)
C23 N4 C25 C26 91.6(6)
C4 N4 C23 C24 -89.1(6)
C25 N4 C23 C24 91.1(6)
C11 C12 C13 C14 0.5(8)
N3 C12 C13 C14 179.7(5)
C9 C14 C13 C12 0.5(9)
Sn1 C19 C20 C21 -172.1(6)
C17 C16 C15 Sn1 -176.9(8)
O1 Sn1 C15 C16 -1.9(7)
C19 Sn1 C15 C16 97.5(7)
N1 Sn1 C15 C16 -89.8(7)
O2 Sn1 C15 C16 -163.1(6)
C19 C20 C21 C22 -69.0(11)
